data_7232638
loop_
_publ_author_name
'Angamuthu, Raja'
'Raje, Sakthi'

_publ_section_title
;
 Solvent-Free Synthesis and Reactivity of Nickel(II) Borohydride and
 Nickel(II) Hydride
;
_journal_name_full 'Green Chemistry'
_journal_paper_doi 10.1039/C8GC04058C
_journal_year 2019
_chemical_formula_moiety 'C28 H34 N8 Ni2, I2'
_chemical_formula_sum 'C28 H34 I2 N8 Ni2'
_chemical_formula_weight 853.85
_space_group_crystal_system orthorhombic
_space_group_IT_number 61
_space_group_name_Hall '-P 2ac 2ab'
_space_group_name_H-M_alt 'P b c a'
_symmetry_space_group_name_Hall '-P 2ac 2ab'
_symmetry_space_group_name_H-M 'P b c a'
_atom_sites_solution_hydrogens mixed
_audit_creation_method SHELXL-2014/7
_audit_update_record
;
2018-11-09 deposited with the CCDC.    2019-04-18 downloaded from the CCDC.
;
_cell_angle_alpha 90
_cell_angle_beta 90
_cell_angle_gamma 90
_cell_formula_units_Z 8
_cell_length_a 15.1186(6)
_cell_length_b 18.4249(7)
_cell_length_c 23.5902(10)
_cell_measurement_reflns_used 9902
_cell_measurement_temperature 100(2)
_cell_measurement_theta_max 24.57
_cell_measurement_theta_min 2.69
_cell_volume 6571.3(5)
_computing_cell_refinement 'Bruker SAINT'
_computing_data_collection 'Bruker APEX2'
_computing_data_reduction 'Bruker SAINT'
_computing_molecular_graphics 'Bruker SHELXTL'
_computing_publication_material 'Bruker SHELXTL'
_computing_structure_refinement 'SHELXL-2014/7 (Sheldrick, 2014)'
_computing_structure_solution 'SHELXT (Sheldrick 2015)'
_diffrn_ambient_temperature 100(2)
_diffrn_measured_fraction_theta_full 0.995
_diffrn_measured_fraction_theta_max 0.995
_diffrn_measurement_device_type 'Bruker APEX-II CCD'
_diffrn_measurement_method '\f and \w scans'
_diffrn_radiation_type MoK\a
_diffrn_radiation_wavelength 0.71073
_diffrn_reflns_av_R_equivalents 0.0512
_diffrn_reflns_av_unetI/netI 0.0534
_diffrn_reflns_Laue_measured_fraction_full 0.995
_diffrn_reflns_Laue_measured_fraction_max 0.995
_diffrn_reflns_limit_h_max 18
_diffrn_reflns_limit_k_max 21
_diffrn_reflns_limit_l_max 28
_diffrn_reflns_number 5808
_diffrn_reflns_point_group_measured_fraction_full 0.995
_diffrn_reflns_point_group_measured_fraction_max 0.995
_diffrn_reflns_theta_full 25.091
_diffrn_reflns_theta_max 25.091
_diffrn_reflns_theta_min 2.373
_exptl_absorpt_coefficient_mu 3.056
_exptl_absorpt_correction_T_max 0.7452
_exptl_absorpt_correction_T_min 0.5754
_exptl_absorpt_correction_type multi-scan
_exptl_absorpt_process_details 'Sadabs (Sheldrick, 1996)'
_exptl_crystal_colour green-brown
_exptl_crystal_density_diffrn 1.726
_exptl_crystal_description prism
_exptl_crystal_F_000 3360
_exptl_crystal_size_max 0.33
_exptl_crystal_size_mid 0.25
_exptl_crystal_size_min 0.17
_refine_diff_density_max 2.289
_refine_diff_density_min -0.974
_refine_diff_density_rms 0.135
_refine_ls_extinction_method none
_refine_ls_goodness_of_fit_ref 1.062
_refine_ls_hydrogen_treatment mixed
_refine_ls_matrix_type full
_refine_ls_number_parameters 400
_refine_ls_number_reflns 5808
_refine_ls_number_restraints 25
_refine_ls_restrained_S_all 1.077
_refine_ls_R_factor_all 0.0979
_refine_ls_R_factor_gt 0.0601
_refine_ls_shift/su_max 0.002
_refine_ls_shift/su_mean 0.000
_refine_ls_structure_factor_coef Fsqd
_refine_ls_weighting_details 'w=1/[\s^2^(Fo^2^)+(0.0573P)^2^+46.5065P] where P=(Fo^2^+2Fc^2^)/3'
_refine_ls_weighting_scheme calc
_refine_ls_wR_factor_gt 0.1353
_refine_ls_wR_factor_ref 0.1510
_reflns_Friedel_coverage 0.000
_reflns_number_gt 4078
_reflns_number_total 5808
_reflns_threshold_expression 'I > 2\s(I)'
_cod_data_source_file c8gc04058c2.cif
_cod_data_source_block '[(LH)Ni(mu-H)2Ni(LH)]I2'
_cod_database_code 7232638
_shelx_shelxl_version_number 2014/7
_shelx_space_group_comment
;
The symmetry employed for this shelxl refinement is uniquely defined
by the following loop, which should always be used as a source of
symmetry information in preference to the above space-group names.
They are only intended as comments.
;

loop_
_space_group_symop_operation_xyz
'x, y, z'
'-x+1/2, -y, z+1/2'
'-x, y+1/2, -z+1/2'
'x+1/2, -y+1/2, -z'
'-x, -y, -z'
'x-1/2, y, -z-1/2'
'x, -y-1/2, z-1/2'
'-x-1/2, y-1/2, z'

loop_
_atom_site_label
_atom_site_type_symbol
_atom_site_fract_x
_atom_site_fract_y
_atom_site_fract_z
_atom_site_U_iso_or_equiv
_atom_site_adp_type
_atom_site_occupancy
_atom_site_site_symmetry_order
_atom_site_calc_flag
_atom_site_refinement_flags_posn
_atom_site_refinement_flags_adp
_atom_site_refinement_flags_occupancy
_atom_site_disorder_assembly
_atom_site_disorder_group
I1 I 0.69797(4) -0.03204(3) 0.66735(3) 0.0460(2) Uani 1 1 d . . . . .
I2A I 0.4400(17) 0.4913(5) 0.6008(4) 0.080(4) Uani 0.208(15) 1 d . U P A 1
I2B I 0.4863(10) 0.4933(3) 0.5991(4) 0.078(2) Uani 0.313(15) 1 d . U P B 2
I2C I 0.26698(16) 0.51607(9) 0.60099(8) 0.0578(9) Uani 0.337(2) 1 d . U P C 3
I2D I 0.1799(3) 0.5383(2) 0.6019(2) 0.0536(19) Uani 0.145(2) 1 d . U P D 4
Ni1 Ni 0.55434(6) 0.22836(5) 0.68155(4) 0.0273(2) Uani 1 1 d . . . . .
N1A N 0.4427(4) 0.2096(3) 0.7257(3) 0.0327(15) Uani 1 1 d . . . . .
N2A N 0.5847(4) 0.1219(4) 0.7193(3) 0.0388(17) Uani 1 1 d . . . . .
H2AB H 0.6172 0.0914 0.6911 0.047 Uiso 1 1 calc R U . . .
N3A N 0.6105(4) 0.2588(3) 0.7550(3) 0.0309(15) Uani 1 1 d . . . . .
N4A N 0.5040(4) 0.3392(3) 0.6899(3) 0.0372(16) Uani 1 1 d . . . . .
H4AB H 0.5046 0.3630 0.6518 0.045 Uiso 1 1 calc R U . . .
C1A C 0.3934(5) 0.2662(5) 0.7412(3) 0.0359(19) Uani 1 1 d . . . . .
C2A C 0.3292(5) 0.2584(5) 0.7832(3) 0.040(2) Uani 1 1 d . . . . .
H2AA H 0.2939 0.2987 0.7941 0.048 Uiso 1 1 calc R U . . .
C3A C 0.3173(5) 0.1918(5) 0.8087(4) 0.046(2) Uani 1 1 d . . . . .
H3AA H 0.2720 0.1855 0.8361 0.055 Uiso 1 1 calc R U . . .
C4A C 0.3718(6) 0.1338(5) 0.7942(4) 0.049(2) Uani 1 1 d . . . . .
H4AA H 0.3666 0.0881 0.8126 0.058 Uiso 1 1 calc R U . . .
C5A C 0.4342(5) 0.1452(4) 0.7516(4) 0.038(2) Uani 1 1 d . . . . .
C6A C 0.4977(6) 0.0892(5) 0.7311(4) 0.055(3) Uani 1 1 d . . . . .
H6AA H 0.5042 0.0508 0.7601 0.065 Uiso 1 1 calc R U . . .
H6AB H 0.4743 0.0664 0.6961 0.065 Uiso 1 1 calc R U . . .
C7A C 0.6391(6) 0.1319(5) 0.7693(4) 0.050(2) Uani 1 1 d . . . . .
H7AA H 0.6999 0.1152 0.7608 0.060 Uiso 1 1 calc R U . . .
H7AB H 0.6157 0.1008 0.8001 0.060 Uiso 1 1 calc R U . . .
C8A C 0.6432(5) 0.2090(5) 0.7902(3) 0.039(2) Uani 1 1 d . . . . .
C9A C 0.6807(6) 0.2286(7) 0.8410(4) 0.062(3) Uani 1 1 d . . . . .
H9AA H 0.7056 0.1931 0.8655 0.075 Uiso 1 1 calc R U . . .
C10A C 0.6812(7) 0.2994(8) 0.8551(4) 0.077(4) Uani 1 1 d . . . . .
H10A H 0.7074 0.3142 0.8898 0.093 Uiso 1 1 calc R U . . .
C11A C 0.6438(6) 0.3509(6) 0.8197(4) 0.058(3) Uani 1 1 d . . . . .
H11A H 0.6434 0.4007 0.8300 0.070 Uiso 1 1 calc R U . . .
C12A C 0.6074(5) 0.3285(5) 0.7691(3) 0.038(2) Uani 1 1 d . . . . .
C13A C 0.5656(6) 0.3769(5) 0.7271(4) 0.049(2) Uani 1 1 d . . . . .
H13A H 0.5337 0.4160 0.7473 0.058 Uiso 1 1 calc R U . . .
H13B H 0.6124 0.3998 0.7038 0.058 Uiso 1 1 calc R U . . .
C14A C 0.4124(5) 0.3358(5) 0.7106(4) 0.045(2) Uani 1 1 d . . . . .
H14A H 0.3714 0.3404 0.6780 0.054 Uiso 1 1 calc R U . . .
H14B H 0.4015 0.3771 0.7364 0.054 Uiso 1 1 calc R U . . .
Ni2 Ni 0.61030(6) 0.22141(5) 0.57845(4) 0.0296(3) Uani 1 1 d . . . . .
N1B N 0.7268(4) 0.2269(4) 0.5359(3) 0.0398(17) Uani 1 1 d . . . . .
N2B N 0.6046(5) 0.3337(4) 0.5469(3) 0.0495(19) Uani 1 1 d . . . . .
H2BB H 0.5757 0.3661 0.5755 0.059 Uiso 1 1 calc R U . . .
N3B N 0.5503(4) 0.2062(3) 0.5039(3) 0.0320(15) Uani 1 1 d . . . . .
N4B N 0.6365(4) 0.1053(3) 0.5637(3) 0.0326(15) Uani 1 1 d . . . . .
H4BB H 0.6331 0.0790 0.6008 0.039 Uiso 1 1 calc R U . . .
C1B C 0.7613(5) 0.1646(6) 0.5159(3) 0.047(2) Uani 1 1 d . . . . .
C2B C 0.8257(6) 0.1684(8) 0.4737(4) 0.067(3) Uani 1 1 d . . . . .
H2BA H 0.8495 0.1249 0.4584 0.080 Uiso 1 1 calc R U . . .
C3B C 0.8546(7) 0.2327(9) 0.4546(5) 0.079(4) Uani 1 1 d . . . . .
H3BA H 0.9015 0.2345 0.4279 0.095 Uiso 1 1 calc R U . . .
C4B C 0.8171(7) 0.2956(8) 0.4731(4) 0.071(4) Uani 1 1 d . . . . .
H4BA H 0.8347 0.3411 0.4579 0.085 Uiso 1 1 calc R U . . .
C5B C 0.7506(7) 0.2914(6) 0.5159(4) 0.060(3) Uani 1 1 d . . . . .
C6B C 0.7007(7) 0.3539(5) 0.5398(4) 0.061(3) Uani 1 1 d . . . . .
H6BA H 0.7058 0.3961 0.5141 0.074 Uiso 1 1 calc R U . . .
H6BB H 0.7260 0.3676 0.5770 0.074 Uiso 1 1 calc R U . . .
C7B C 0.5555(6) 0.3356(5) 0.4929(4) 0.047(2) Uani 1 1 d . . . . .
H7BA H 0.5928 0.3598 0.4640 0.057 Uiso 1 1 calc R U . . .
H7BB H 0.5017 0.3655 0.4981 0.057 Uiso 1 1 calc R U . . .
C8B C 0.5285(5) 0.2628(5) 0.4707(4) 0.040(2) Uani 1 1 d . . . . .
C9B C 0.4840(6) 0.2530(5) 0.4209(4) 0.052(2) Uani 1 1 d . . . . .
H9BA H 0.4680 0.2935 0.3982 0.062 Uiso 1 1 calc R U . . .
C10B C 0.4621(6) 0.1823(5) 0.4038(4) 0.047(2) Uani 1 1 d . . . . .
H10B H 0.4288 0.1746 0.3701 0.056 Uiso 1 1 calc R U . . .
C11B C 0.4892(6) 0.1247(5) 0.4359(3) 0.042(2) Uani 1 1 d . . . . .
H11B H 0.4776 0.0763 0.4241 0.050 Uiso 1 1 calc R U . . .
C12B C 0.5336(5) 0.1383(4) 0.4859(3) 0.0348(19) Uani 1 1 d . . . . .
C13B C 0.5643(5) 0.0802(4) 0.5271(3) 0.038(2) Uani 1 1 d . . . . .
H13C H 0.5138 0.0650 0.5510 0.046 Uiso 1 1 calc R U . . .
H13D H 0.5844 0.0372 0.5054 0.046 Uiso 1 1 calc R U . . .
C14B C 0.7255(6) 0.0962(5) 0.5402(4) 0.051(2) Uani 1 1 d . . . . .
H14C H 0.7239 0.0586 0.5102 0.061 Uiso 1 1 calc R U . . .
H14D H 0.7657 0.0789 0.5705 0.061 Uiso 1 1 calc R U . . .
H1 H 0.634(5) 0.232(4) 0.641(3) 0.05(2) Uiso 1 1 d . . . . .
H2 H 0.533(4) 0.203(3) 0.622(3) 0.024(18) Uiso 1 1 d . . . . .

loop_
_atom_site_aniso_label
_atom_site_aniso_U_11
_atom_site_aniso_U_22
_atom_site_aniso_U_33
_atom_site_aniso_U_23
_atom_site_aniso_U_13
_atom_site_aniso_U_12
I1 0.0551(4) 0.0315(3) 0.0513(4) -0.0055(3) 0.0010(3) 0.0103(3)
I2A 0.166(10) 0.035(3) 0.040(3) 0.0177(19) 0.016(4) 0.053(4)
I2B 0.148(6) 0.0379(16) 0.047(2) -0.0020(16) -0.034(3) 0.026(3)
I2C 0.102(2) 0.0332(11) 0.0377(11) -0.0008(8) -0.0035(10) -0.0087(10)
I2D 0.059(3) 0.043(3) 0.059(3) 0.009(2) -0.007(2) -0.012(2)
Ni1 0.0270(5) 0.0287(5) 0.0262(5) 0.0012(4) 0.0023(4) 0.0003(4)
N1A 0.028(4) 0.037(4) 0.032(4) -0.010(3) 0.004(3) -0.003(3)
N2A 0.045(4) 0.036(4) 0.036(4) 0.004(3) 0.016(3) 0.004(3)
N3A 0.026(3) 0.034(4) 0.034(4) 0.002(3) 0.005(3) -0.002(3)
N4A 0.043(4) 0.033(4) 0.035(4) 0.002(3) 0.000(3) 0.008(3)
C1A 0.024(4) 0.055(5) 0.029(4) -0.005(4) -0.004(3) 0.000(4)
C2A 0.025(4) 0.059(6) 0.037(5) -0.003(4) -0.003(4) 0.003(4)
C3A 0.024(5) 0.066(6) 0.048(5) -0.007(5) 0.004(4) -0.012(4)
C4A 0.045(6) 0.052(6) 0.049(6) -0.002(5) 0.009(4) -0.014(5)
C5A 0.035(5) 0.034(4) 0.045(5) -0.005(4) 0.010(4) -0.010(4)
C6A 0.065(6) 0.031(5) 0.068(7) 0.004(4) 0.023(5) -0.004(4)
C7A 0.056(6) 0.046(5) 0.048(6) 0.024(5) 0.015(5) 0.015(5)
C8A 0.028(4) 0.064(6) 0.025(4) 0.004(4) 0.005(3) 0.011(4)
C9A 0.047(6) 0.106(9) 0.034(5) -0.008(6) -0.002(4) 0.027(6)
C10A 0.054(7) 0.139(12) 0.038(6) -0.025(7) -0.011(5) 0.009(7)
C11A 0.042(5) 0.073(7) 0.059(7) -0.033(6) 0.002(5) -0.013(5)
C12A 0.032(5) 0.047(5) 0.035(5) -0.007(4) 0.008(4) -0.010(4)
C13A 0.055(6) 0.034(5) 0.057(6) -0.006(4) 0.011(5) -0.001(4)
C14A 0.037(5) 0.050(5) 0.049(6) 0.004(4) 0.008(4) 0.016(4)
Ni2 0.0295(5) 0.0338(5) 0.0255(5) 0.0025(4) 0.0000(4) -0.0066(4)
N1B 0.025(4) 0.065(5) 0.030(4) 0.002(4) 0.000(3) -0.018(4)
N2B 0.076(5) 0.039(4) 0.033(4) 0.007(3) 0.000(4) -0.009(4)
N3B 0.030(4) 0.039(4) 0.027(3) 0.007(3) 0.000(3) -0.009(3)
N4B 0.032(4) 0.037(4) 0.029(4) -0.001(3) 0.000(3) 0.003(3)
C1B 0.021(4) 0.094(8) 0.027(5) -0.013(5) -0.006(4) -0.004(5)
C2B 0.043(6) 0.123(10) 0.034(5) -0.008(6) 0.009(4) -0.018(6)
C3B 0.049(7) 0.140(13) 0.048(7) -0.002(8) 0.008(5) -0.025(8)
C4B 0.056(7) 0.118(10) 0.038(6) 0.028(6) -0.020(5) -0.054(7)
C5B 0.055(6) 0.091(8) 0.033(5) 0.012(5) -0.012(5) -0.048(6)
C6B 0.080(8) 0.050(6) 0.053(6) 0.012(5) -0.016(6) -0.046(6)
C7B 0.056(6) 0.038(5) 0.048(5) 0.015(4) -0.004(5) -0.004(4)
C8B 0.039(5) 0.046(5) 0.036(5) 0.010(4) -0.001(4) 0.001(4)
C9B 0.056(6) 0.060(6) 0.040(5) 0.020(5) -0.004(5) 0.006(5)
C10B 0.039(5) 0.067(6) 0.034(5) 0.002(5) -0.011(4) -0.010(5)
C11B 0.046(5) 0.048(5) 0.031(5) -0.002(4) -0.005(4) -0.012(4)
C12B 0.026(4) 0.044(5) 0.034(5) -0.003(4) 0.001(4) -0.009(4)
C13B 0.040(5) 0.036(4) 0.039(5) -0.002(4) -0.003(4) -0.007(4)
C14B 0.041(5) 0.065(6) 0.046(6) -0.003(5) 0.006(4) 0.006(5)

loop_
_atom_type_symbol
_atom_type_description
_atom_type_scat_dispersion_real
_atom_type_scat_dispersion_imag
_atom_type_scat_source
C C 0.0033 0.0016 'International Tables Vol C Tables 4.2.6.8 and 6.1.1.4'
H H 0.0000 0.0000 'International Tables Vol C Tables 4.2.6.8 and 6.1.1.4'
N N 0.0061 0.0033 'International Tables Vol C Tables 4.2.6.8 and 6.1.1.4'
Ni Ni 0.3393 1.1124 'International Tables Vol C Tables 4.2.6.8 and 6.1.1.4'
I I -0.4742 1.8119 'International Tables Vol C Tables 4.2.6.8 and 6.1.1.4'

loop_
_geom_angle_atom_site_label_1
_geom_angle_atom_site_label_2
_geom_angle_atom_site_label_3
_geom_angle
N3A Ni1 N1A 87.5(2)
N3A Ni1 N4A 79.0(2)
N1A Ni1 N4A 79.8(3)
N3A Ni1 N2A 79.2(3)
N1A Ni1 N2A 79.2(2)
N4A Ni1 N2A 150.2(2)
N3A Ni1 Ni2 133.52(17)
N1A Ni1 Ni2 138.99(18)
N4A Ni1 Ni2 104.21(18)
N2A Ni1 Ni2 105.57(17)
N3A Ni1 H1 101(3)
N1A Ni1 H1 170(3)
N4A Ni1 H1 107(3)
N2A Ni1 H1 97(3)
Ni2 Ni1 H1 33(3)
N3A Ni1 H2 167(2)
N1A Ni1 H2 104(2)
N4A Ni1 H2 107(2)
N2A Ni1 H2 98(2)
Ni2 Ni1 H2 35(2)
H1 Ni1 H2 67(4)
C1A N1A C5A 120.9(7)
C1A N1A Ni1 118.4(5)
C5A N1A Ni1 117.9(5)
C7A N2A C6A 113.8(7)
C7A N2A Ni1 109.5(5)
C6A N2A Ni1 104.8(5)
C7A N2A H2AB 109.5
C6A N2A H2AB 109.5
Ni1 N2A H2AB 109.5
C12A N3A C8A 121.5(7)
C12A N3A Ni1 118.1(5)
C8A N3A Ni1 120.1(5)
C13A N4A C14A 115.1(7)
C13A N4A Ni1 106.1(5)
C14A N4A Ni1 108.5(5)
C13A N4A H4AB 109.0
C14A N4A H4AB 109.0
Ni1 N4A H4AB 109.0
N1A C1A C2A 120.2(8)
N1A C1A C14A 115.5(7)
C2A C1A C14A 124.3(8)
C3A C2A C1A 119.5(8)
C3A C2A H2AA 120.3
C1A C2A H2AA 120.2
C2A C3A C4A 120.0(8)
C2A C3A H3AA 120.0
C4A C3A H3AA 120.0
C3A C4A C5A 117.5(9)
C3A C4A H4AA 121.3
C5A C4A H4AA 121.3
N1A C5A C4A 121.8(8)
N1A C5A C6A 113.8(7)
C4A C5A C6A 124.4(8)
N2A C6A C5A 110.7(7)
N2A C6A H6AA 109.5
C5A C6A H6AA 109.5
N2A C6A H6AB 109.5
C5A C6A H6AB 109.5
H6AA C6A H6AB 108.1
N2A C7A C8A 114.1(7)
N2A C7A H7AA 108.7
C8A C7A H7AA 108.7
N2A C7A H7AB 108.7
C8A C7A H7AB 108.7
H7AA C7A H7AB 107.6
N3A C8A C9A 121.1(9)
N3A C8A C7A 115.5(7)
C9A C8A C7A 123.3(9)
C10A C9A C8A 118.1(10)
C10A C9A H9AA 120.9
C8A C9A H9AA 120.9
C9A C10A C11A 120.9(10)
C9A C10A H10A 119.6
C11A C10A H10A 119.6
C12A C11A C10A 118.7(10)
C12A C11A H11A 120.7
C10A C11A H11A 120.7
N3A C12A C11A 119.5(9)
N3A C12A C13A 115.6(7)
C11A C12A C13A 124.9(9)
N4A C13A C12A 113.0(7)
N4A C13A H13A 109.0
C12A C13A H13A 109.0
N4A C13A H13B 109.0
C12A C13A H13B 109.0
H13A C13A H13B 107.8
N4A C14A C1A 112.1(7)
N4A C14A H14A 109.2
C1A C14A H14A 109.2
N4A C14A H14B 109.2
C1A C14A H14B 109.2
H14A C14A H14B 107.9
N3B Ni2 N1B 88.0(2)
N3B Ni2 N2B 79.4(3)
N1B Ni2 N2B 79.6(3)
N3B Ni2 N4B 78.9(2)
N1B Ni2 N4B 79.3(3)
N2B Ni2 N4B 150.1(3)
N3B Ni2 Ni1 133.50(18)
N1B Ni2 Ni1 138.49(18)
N2B Ni2 Ni1 105.0(2)
N4B Ni2 Ni1 104.82(17)
N3B Ni2 H1 166(3)
N1B Ni2 H1 106(3)
N2B Ni2 H1 103(3)
N4B Ni2 H1 103(3)
Ni1 Ni2 H1 33(3)
N3B Ni2 H2 102(2)
N1B Ni2 H2 165(2)
N2B Ni2 H2 113(2)
N4B Ni2 H2 92(2)
Ni1 Ni2 H2 33(2)
H1 Ni2 H2 65(4)
C5B N1B C1B 122.3(8)
C5B N1B Ni2 117.1(7)
C1B N1B Ni2 117.8(6)
C7B N2B C6B 112.5(7)
C7B N2B Ni2 109.5(5)
C6B N2B Ni2 103.3(6)
C7B N2B H2BB 110.4
C6B N2B H2BB 110.4
Ni2 N2B H2BB 110.4
C8B N3B C12B 119.5(7)
C8B N3B Ni2 121.0(6)
C12B N3B Ni2 119.5(5)
C14B N4B C13B 115.1(6)
C14B N4B Ni2 109.6(5)
C13B N4B Ni2 105.4(5)
C14B N4B H4BB 108.9
C13B N4B H4BB 108.9
Ni2 N4B H4BB 108.9
N1B C1B C2B 118.5(10)
N1B C1B C14B 116.6(7)
C2B C1B C14B 124.8(10)
C3B C2B C1B 120.8(12)
C3B C2B H2BA 119.6
C1B C2B H2BA 119.6
C2B C3B C4B 120.5(11)
C2B C3B H3BA 119.7
C4B C3B H3BA 119.7
C3B C4B C5B 118.4(11)
C3B C4B H4BA 120.8
C5B C4B H4BA 120.8
N1B C5B C4B 119.3(11)
N1B C5B C6B 114.9(8)
C4B C5B C6B 125.7(10)
C5B C6B N2B 109.9(7)
C5B C6B H6BA 109.7
N2B C6B H6BA 109.7
C5B C6B H6BB 109.7
N2B C6B H6BB 109.7
H6BA C6B H6BB 108.2
N2B C7B C8B 114.8(7)
N2B C7B H7BA 108.6
C8B C7B H7BA 108.6
N2B C7B H7BB 108.6
C8B C7B H7BB 108.6
H7BA C7B H7BB 107.5
N3B C8B C9B 121.2(8)
N3B C8B C7B 115.1(7)
C9B C8B C7B 123.7(8)
C8B C9B C10B 119.2(8)
C8B C9B H9BA 120.4
C10B C9B H9BA 120.4
C11B C10B C9B 119.3(8)
C11B C10B H10B 120.3
C9B C10B H10B 120.3
C10B C11B C12B 118.6(8)
C10B C11B H11B 120.7
C12B C11B H11B 120.7
N3B C12B C11B 121.9(8)
N3B C12B C13B 113.4(7)
C11B C12B C13B 124.6(7)
N4B C13B C12B 112.5(6)
N4B C13B H13C 109.1
C12B C13B H13C 109.1
N4B C13B H13D 109.1
C12B C13B H13D 109.1
H13C C13B H13D 107.8
N4B C14B C1B 112.5(8)
N4B C14B H14C 109.1
C1B C14B H14C 109.1
N4B C14B H14D 109.1
C1B C14B H14D 109.1
H14C C14B H14D 107.8

loop_
_geom_bond_atom_site_label_1
_geom_bond_atom_site_label_2
_geom_bond_distance
Ni1 N3A 2.010(6)
Ni1 N1A 2.014(6)
Ni1 N4A 2.189(6)
Ni1 N2A 2.202(6)
Ni1 Ni2 2.5784(13)
Ni1 H1 1.53(8)
Ni1 H2 1.51(6)
N1A C1A 1.332(10)
N1A C5A 1.340(10)
N2A C7A 1.451(11)
N2A C6A 1.474(11)
N2A H2AB 1.0000
N3A C12A 1.327(10)
N3A C8A 1.332(10)
N4A C13A 1.456(11)
N4A C14A 1.470(10)
N4A H4AB 1.0000
C1A C2A 1.394(11)
C1A C14A 1.500(12)
C2A C3A 1.377(12)
C2A H2AA 0.9500
C3A C4A 1.392(12)
C3A H3AA 0.9500
C4A C5A 1.393(11)
C4A H4AA 0.9500
C5A C6A 1.491(11)
C6A H6AA 0.9900
C6A H6AB 0.9900
C7A C8A 1.506(12)
C7A H7AA 0.9900
C7A H7AB 0.9900
C8A C9A 1.374(12)
C9A C10A 1.347(16)
C9A H9AA 0.9500
C10A C11A 1.385(16)
C10A H10A 0.9500
C11A C12A 1.378(12)
C11A H11A 0.9500
C12A C13A 1.475(12)
C13A H13A 0.9900
C13A H13B 0.9900
C14A H14A 0.9900
C14A H14B 0.9900
Ni2 N3B 1.999(6)
Ni2 N1B 2.030(6)
Ni2 N2B 2.201(7)
Ni2 N4B 2.204(6)
Ni2 H1 1.53(8)
Ni2 H2 1.60(6)
N1B C5B 1.327(11)
N1B C1B 1.346(12)
N2B C7B 1.476(11)
N2B C6B 1.509(12)
N2B H2BB 1.0000
N3B C8B 1.346(10)
N3B C12B 1.346(10)
N4B C14B 1.465(10)
N4B C13B 1.467(9)
N4B H4BB 1.0000
C1B C2B 1.394(12)
C1B C14B 1.486(13)
C2B C3B 1.342(17)
C2B H2BA 0.9500
C3B C4B 1.361(17)
C3B H3BA 0.9500
C4B C5B 1.427(14)
C4B H4BA 0.9500
C5B C6B 1.487(15)
C6B H6BA 0.9900
C6B H6BB 0.9900
C7B C8B 1.496(12)
C7B H7BA 0.9900
C7B H7BB 0.9900
C8B C9B 1.365(12)
C9B C10B 1.403(13)
C9B H9BA 0.9500
C10B C11B 1.367(12)
C10B H10B 0.9500
C11B C12B 1.380(11)
C11B H11B 0.9500
C12B C13B 1.518(11)
C13B H13C 0.9900
C13B H13D 0.9900
C14B H14C 0.9900
C14B H14D 0.9900

loop_
_geom_hbond_atom_site_label_D
_geom_hbond_atom_site_label_H
_geom_hbond_atom_site_label_A
_geom_hbond_distance_DH
_geom_hbond_distance_HA
_geom_hbond_distance_DA
_geom_hbond_angle_DHA
_geom_hbond_site_symmetry_A
N2A H2AB I1 1.00 2.64 3.532(7) 148.4 .
N4A H4AB I2A 1.00 2.83 3.634(11) 138.3 .
N4A H4AB I2B 1.00 2.72 3.566(9) 142.9 .
C2A H2AA I1 0.95 3.25 4.055(9) 143.6 3_656
C6A H6AB I2D 0.99 3.26 4.169(12) 152.8 8_655
C7A H7AB I2A 0.99 3.20 4.186(12) 173.8 3_646
C7A H7AB I2C 0.99 3.32 3.991(9) 126.6 3_646
C11A H11A I2C 0.95 3.26 4.028(9) 138.9 6_657
C11A H11A I2D 0.95 3.05 3.955(10) 159.5 6_657
C13A H13B I1 0.99 3.25 4.192(9) 160.5 8_765
C14A H14B I1 0.99 3.20 4.125(9) 156.9 3_656
N2B H2BB I2A 1.00 3.14 4.029(14) 148.2 .
N2B H2BB I2B 1.00 2.76 3.654(14) 148.7 .
N4B H4BB I1 1.00 2.76 3.638(6) 146.9 .
C2B H2BA I2A 0.95 2.90 3.84(2) 170.1 4_556
C2B H2BA I2B 0.95 3.30 4.210(14) 162.1 4_556
C2B H2BA I2C 0.95 3.20 3.930(13) 134.7 4_556
C4B H4BA I2D 0.95 2.64 3.536(13) 156.9 5_666
C6B H6BA I2C 0.99 3.19 4.125(9) 158.6 5_666
C6B H6BB I1 0.99 3.05 3.977(9) 157.0 8_765
C7B H7BA I2A 0.99 3.18 3.881(11) 129.1 5_666
C7B H7BA I2B 0.99 3.31 3.880(10) 118.2 5_666
C13B H13C I2D 0.99 3.20 4.165(9) 164.3 8_655
C13B H13D I2D 0.99 3.23 4.133(9) 152.4 4_556
C14B H14C I2C 0.99 3.03 3.970(9) 158.4 4_556
C14B H14C I2D 0.99 3.26 4.225(11) 165.5 4_556
C14B H14D I1 0.99 3.23 3.841(9) 121.2 .

loop_
_geom_torsion_atom_site_label_1
_geom_torsion_atom_site_label_2
_geom_torsion_atom_site_label_3
_geom_torsion_atom_site_label_4
_geom_torsion
C5A N1A C1A C2A -2.8(11)
Ni1 N1A C1A C2A -163.7(6)
C5A N1A C1A C14A 177.4(7)
Ni1 N1A C1A C14A 16.5(9)
N1A C1A C2A C3A 0.2(12)
C14A C1A C2A C3A -179.9(8)
C1A C2A C3A C4A 2.7(12)
C2A C3A C4A C5A -3.1(13)
C1A N1A C5A C4A 2.4(12)
Ni1 N1A C5A C4A 163.4(6)
C1A N1A C5A C6A -176.9(7)
Ni1 N1A C5A C6A -15.9(10)
C3A C4A C5A N1A 0.6(13)
C3A C4A C5A C6A 179.8(8)
C7A N2A C6A C5A 81.3(9)
Ni1 N2A C6A C5A -38.3(9)
N1A C5A C6A N2A 37.9(11)
C4A C5A C6A N2A -141.4(8)
C6A N2A C7A C8A -103.6(8)
Ni1 N2A C7A C8A 13.3(8)
C12A N3A C8A C9A -4.7(12)
Ni1 N3A C8A C9A -179.1(6)
C12A N3A C8A C7A 177.7(7)
Ni1 N3A C8A C7A 3.3(9)
N2A C7A C8A N3A -11.6(10)
N2A C7A C8A C9A 170.8(8)
N3A C8A C9A C10A 2.0(14)
C7A C8A C9A C10A 179.5(9)
C8A C9A C10A C11A 0.8(16)
C9A C10A C11A C12A -1.0(16)
C8A N3A C12A C11A 4.3(11)
Ni1 N3A C12A C11A 178.8(6)
C8A N3A C12A C13A -177.2(7)
Ni1 N3A C12A C13A -2.7(9)
C10A C11A C12A N3A -1.5(13)
C10A C11A C12A C13A -179.8(9)
C14A N4A C13A C12A 89.2(9)
Ni1 N4A C13A C12A -30.8(8)
N3A C12A C13A N4A 24.1(10)
C11A C12A C13A N4A -157.5(8)
C13A N4A C14A C1A -95.5(9)
Ni1 N4A C14A C1A 23.1(8)
N1A C1A C14A N4A -26.8(10)
C2A C1A C14A N4A 153.3(7)
C5B N1B C1B C2B 1.6(12)
Ni2 N1B C1B C2B 162.0(6)
C5B N1B C1B C14B -177.2(8)
Ni2 N1B C1B C14B -16.8(9)
N1B C1B C2B C3B 1.8(14)
C14B C1B C2B C3B -179.5(9)
C1B C2B C3B C4B -4.6(16)
C2B C3B C4B C5B 3.9(16)
C1B N1B C5B C4B -2.2(12)
Ni2 N1B C5B C4B -162.7(6)
C1B N1B C5B C6B 175.5(7)
Ni2 N1B C5B C6B 14.9(10)
C3B C4B C5B N1B -0.6(14)
C3B C4B C5B C6B -177.9(9)
N1B C5B C6B N2B -39.0(11)
C4B C5B C6B N2B 138.5(9)
C7B N2B C6B C5B -77.7(9)
Ni2 N2B C6B C5B 40.2(8)
C6B N2B C7B C8B 109.8(9)
Ni2 N2B C7B C8B -4.5(9)
C12B N3B C8B C9B 4.8(12)
Ni2 N3B C8B C9B -177.0(6)
C12B N3B C8B C7B -176.0(7)
Ni2 N3B C8B C7B 2.2(10)
N2B C7B C8B N3B 1.9(11)
N2B C7B C8B C9B -178.9(8)
N3B C8B C9B C10B -1.2(13)
C7B C8B C9B C10B 179.7(8)
C8B C9B C10B C11B -2.8(13)
C9B C10B C11B C12B 3.1(13)
C8B N3B C12B C11B -4.5(11)
Ni2 N3B C12B C11B 177.3(6)
C8B N3B C12B C13B 178.3(7)
Ni2 N3B C12B C13B 0.1(9)
C10B C11B C12B N3B 0.5(12)
C10B C11B C12B C13B 177.4(8)
C14B N4B C13B C12B -87.0(8)
Ni2 N4B C13B C12B 33.8(7)
N3B C12B C13B N4B -24.8(9)
C11B C12B C13B N4B 158.1(7)
C13B N4B C14B C1B 100.2(8)
Ni2 N4B C14B C1B -18.3(8)
N1B C1B C14B N4B 23.6(10)
C2B C1B C14B N4B -155.1(8)
